data_7014217
loop_
_publ_author_name
'Gibson, Vernon C.'
'Nienhuis, Drew'
'Redshaw, Carl'
'White, Andrew J. P.'
'Williams, David J.'

_publ_section_title
;
 Bis(imino)phenoxide complexes of aluminium.
;
_journal_issue 11
_journal_name_full 'Dalton transactions (Cambridge, England : 2003)'
_journal_page_first 1761
_journal_page_last 1765
_journal_paper_doi 10.1039/b403752a
_journal_year 2004
_chemical_formula_sum 'C35 H47 Al N2 O'
_chemical_formula_weight 538.73
_chemical_name_systematic
;
?
;
_space_group_IT_number 14
_symmetry_cell_setting monoclinic
_symmetry_space_group_name_Hall '-P 2yn'
_symmetry_space_group_name_H-M 'P 1 21/n 1'
_atom_sites_solution_hydrogens geom
_atom_sites_solution_primary direct
_atom_sites_solution_secondary difmap
_audit_creation_method SHELXL
_cell_angle_alpha 90.00
_cell_angle_beta 94.539(5)
_cell_angle_gamma 90.00
_cell_formula_units_Z 4
_cell_length_a 8.9160(5)
_cell_length_b 23.9904(15)
_cell_length_c 15.8501(10)
_cell_measurement_reflns_used 23
_cell_measurement_temperature 203(2)
_cell_measurement_theta_max 25.00
_cell_measurement_theta_min 10.80
_cell_volume 3379.7(4)
_computing_cell_refinement 'Siemens XSCANS'
_computing_data_collection 'Siemens XSCANS'
_computing_data_reduction 'Siemens SHELXTL'
_computing_molecular_graphics 'Siemens SHELXTL'
_computing_publication_material 'Siemens SHELXTL'
_computing_structure_refinement 'SHELXL-93 (Sheldrick, 1993)'
_computing_structure_solution 'SHELXS-86 (Sheldrick, 1990)'
_diffrn_ambient_temperature 203(2)
_diffrn_measurement_device 'Siemens P4'
_diffrn_measurement_method '\w scans'
_diffrn_radiation_monochromator graphite
_diffrn_radiation_source 'fine-focus sealed tube'
_diffrn_radiation_type CuK\a
_diffrn_radiation_wavelength 1.54178
_diffrn_reflns_av_R_equivalents 0.0679
_diffrn_reflns_av_sigmaI/netI 0.0458
_diffrn_reflns_limit_h_max 0
_diffrn_reflns_limit_h_min -10
_diffrn_reflns_limit_k_max 26
_diffrn_reflns_limit_k_min 0
_diffrn_reflns_limit_l_max 17
_diffrn_reflns_limit_l_min -17
_diffrn_reflns_number 5367
_diffrn_reflns_theta_max 60.00
_diffrn_reflns_theta_min 3.35
_diffrn_standards_interval_count 97
_diffrn_standards_number 3
_exptl_absorpt_coefficient_mu 0.716
_exptl_absorpt_correction_type none
_exptl_crystal_colour Yellow
_exptl_crystal_density_diffrn 1.059
_exptl_crystal_description plates
_exptl_crystal_F_000 1168
_exptl_crystal_size_max 0.50
_exptl_crystal_size_mid 0.33
_exptl_crystal_size_min 0.12
_refine_diff_density_max 0.319
_refine_diff_density_min -0.218
_refine_diff_density_rms 0.045
_refine_ls_extinction_coef 0.0008(2)
_refine_ls_extinction_expression Fc^*^=kFc[1+0.001xFc^2^\l^3^/sin(2\q)]^-1/4^
_refine_ls_extinction_method SHELXL
_refine_ls_goodness_of_fit_all 1.046
_refine_ls_goodness_of_fit_obs 1.091
_refine_ls_matrix_type full
_refine_ls_number_parameters 361
_refine_ls_number_reflns 4617
_refine_ls_number_restraints 7
_refine_ls_restrained_S_all 1.092
_refine_ls_restrained_S_obs 1.110
_refine_ls_R_factor_all 0.0823
_refine_ls_R_factor_obs 0.0605
_refine_ls_shift/esd_max 0.000
_refine_ls_shift/esd_mean 0.000
_refine_ls_structure_factor_coef Fsqd
_refine_ls_weighting_details 'w=1/[\s^2^(Fo^2^)+(0.1027P)^2^+0.4788P] where P=(Fo^2^+2Fc^2^)/3'
_refine_ls_weighting_scheme calc
_refine_ls_wR_factor_all 0.1819
_refine_ls_wR_factor_obs 0.1586
_reflns_number_observed 3775
_reflns_number_total 5006
_reflns_observed_criterion >2sigma(I)
_cod_data_source_file b403752a.txt
_cod_data_source_block Compound_1
_cod_depositor_comments
;
The following automatic conversions were performed:
'_symmetry_cell_setting' value 'Monoclinic' changed to 'monoclinic'
according to '/home/saulius/struct/CIF-dictionaries/cif_core.dic'
dictionary named 'cif_core.dic' version 2.4.1 from 2010-06-29.

Automatic conversion script
Id: cif_fix_enum 1527 2010-12-29 10:47:43Z saulius 

The following automatic conversions were performed:

'_refine_ls_weighting_scheme' value 'calc
w=1/[\s^2^(Fo^2^)+(0.1027P)^2^+0.4788P] where P=(Fo^2^+2Fc^2^)/3' was
changed to 'calc'. New tag '_refine_ls_weighting_details' was
created. The value of the new tag was set to
'w=1/[\s^2^(Fo^2^)+(0.1027P)^2^+0.4788P] where P=(Fo^2^+2Fc^2^)/3'.

Automatic conversion script
Id: cif_fix_values 3143 2015-03-26 13:38:13Z robertas 
;
_cod_original_sg_symbol_H-M P2(1)/n
_cod_original_formula_sum 'C35 H47 N2 O Al'
_cod_database_code 7014217

loop_
_symmetry_equiv_pos_as_xyz
'x, y, z'
'-x+1/2, y+1/2, -z+1/2'
'-x, -y, -z'
'x-1/2, -y-1/2, z-1/2'

loop_
_atom_site_aniso_label
_atom_site_aniso_U_11
_atom_site_aniso_U_22
_atom_site_aniso_U_33
_atom_site_aniso_U_23
_atom_site_aniso_U_13
_atom_site_aniso_U_12
Al 0.0449(4) 0.0394(4) 0.0623(5) 0.0111(4) -0.0020(3) 0.0009(3)
O1 0.0420(10) 0.0352(9) 0.0688(12) 0.0124(8) 0.0020(8) 0.0020(7)
C1 0.0415(13) 0.0351(13) 0.0521(15) 0.0012(11) 0.0010(11) 0.0026(10)
C2 0.0435(14) 0.0344(13) 0.056(2) 0.0040(11) 0.0002(11) -0.0005(10)
C3 0.0430(14) 0.0420(15) 0.068(2) 0.0031(13) -0.0003(12) -0.0027(11)
C4 0.0441(15) 0.0412(15) 0.079(2) 0.0011(14) -0.0033(13) 0.0063(12)
C5 0.054(2) 0.0319(13) 0.066(2) 0.0005(12) -0.0013(13) 0.0062(11)
C6 0.0439(13) 0.0304(12) 0.057(2) 0.0009(11) 0.0033(11) 0.0014(10)
C7 0.0475(15) 0.0368(13) 0.058(2) 0.0054(11) -0.0007(12) -0.0041(11)
N7 0.0511(13) 0.0327(11) 0.0537(13) 0.0068(9) -0.0003(10) -0.0005(9)
C8 0.0451(14) 0.0326(14) 0.071(2) 0.0055(12) 0.0018(12) 0.0033(11)
N8 0.0483(13) 0.0300(11) 0.078(2) 0.0043(10) -0.0002(11) 0.0014(9)
C9 0.048(2) 0.055(2) 0.147(4) 0.009(2) -0.009(2) 0.0113(14)
C10 0.0458(14) 0.0330(13) 0.061(2) 0.0071(12) -0.0046(12) -0.0005(11)
C11 0.0457(14) 0.0366(13) 0.059(2) 0.0071(12) -0.0013(12) -0.0049(10)
C12 0.055(2) 0.044(2) 0.069(2) 0.0136(14) -0.0003(14) -0.0021(12)
C13 0.070(2) 0.0345(15) 0.087(2) 0.0150(15) 0.001(2) 0.0029(13)
C14 0.080(2) 0.038(2) 0.078(2) 0.0002(14) 0.007(2) 0.0051(14)
C15 0.067(2) 0.0384(14) 0.062(2) 0.0040(13) 0.0016(14) 0.0020(13)
C16 0.060(2) 0.0436(15) 0.060(2) 0.0068(13) 0.0044(13) -0.0055(12)
C17 0.062(2) 0.069(2) 0.089(3) 0.002(2) 0.011(2) 0.007(2)
C18 0.082(2) 0.080(2) 0.066(2) 0.001(2) -0.001(2) -0.009(2)
C19 0.108(3) 0.048(2) 0.060(2) 0.0032(14) 0.010(2) 0.001(2)
C20 0.157(5) 0.079(3) 0.092(3) 0.005(2) 0.054(3) 0.021(3)
C21 0.166(5) 0.100(3) 0.065(3) 0.009(2) -0.021(3) -0.011(3)
C22 0.0474(15) 0.0289(13) 0.087(2) 0.0055(13) -0.0013(14) -0.0004(11)
C23 0.064(2) 0.045(2) 0.089(2) 0.007(2) 0.004(2) -0.0103(14)
C24 0.076(2) 0.061(2) 0.115(3) 0.012(2) 0.015(2) -0.018(2)
C25 0.060(2) 0.066(2) 0.131(4) 0.003(2) -0.002(2) -0.019(2)
C26 0.064(2) 0.058(2) 0.113(3) 0.000(2) -0.019(2) -0.006(2)
C27 0.054(2) 0.042(2) 0.092(2) 0.006(2) -0.013(2) 0.0016(13)
C28 0.077(2) 0.061(2) 0.085(2) 0.013(2) 0.004(2) -0.015(2)
C29 0.137(7) 0.060(4) 0.135(7) -0.037(5) -0.032(6) 0.030(5)
C30 0.101(5) 0.051(3) 0.079(4) 0.009(3) 0.011(3) 0.010(3)
C31 0.078(2) 0.065(2) 0.083(2) 0.006(2) -0.017(2) 0.001(2)
C32 0.101(3) 0.102(3) 0.098(3) -0.020(3) -0.016(3) -0.006(3)
C33 0.140(5) 0.110(4) 0.116(4) 0.040(3) -0.013(3) 0.031(3)
C34 0.087(3) 0.079(2) 0.068(2) 0.001(2) -0.001(2) -0.021(2)
C35 0.057(2) 0.061(2) 0.103(3) 0.023(2) 0.004(2) 0.011(2)

loop_
_atom_site_label
_atom_site_type_symbol
_atom_site_fract_x
_atom_site_fract_y
_atom_site_fract_z
_atom_site_U_iso_or_equiv
_atom_site_thermal_displace_type
_atom_site_occupancy
_atom_site_calc_flag
_atom_site_refinement_flags
_atom_site_disorder_group
Al Al 0.50513(9) 0.06643(3) 0.74374(6) 0.0492(3) Uani 1 d . .
O1 O 0.4542(2) 0.11739(7) 0.66505(13) 0.0488(5) Uani 1 d . .
C1 C 0.3146(3) 0.13629(10) 0.6472(2) 0.0430(6) Uani 1 d . .
C2 C 0.1871(3) 0.10229(11) 0.6558(2) 0.0449(6) Uani 1 d . .
C3 C 0.0432(3) 0.12408(11) 0.6342(2) 0.0511(7) Uani 1 d . .
H3A H -0.0410(3) 0.10108(11) 0.6392(2) 0.061 Uiso 1 calc R .
C4 C 0.0209(3) 0.17786(12) 0.6061(2) 0.0551(7) Uani 1 d . .
C5 C 0.1473(3) 0.21062(11) 0.5983(2) 0.0507(7) Uani 1 d . .
H5A H 0.1343(3) 0.24748(11) 0.5789(2) 0.061 Uiso 1 calc R .
C6 C 0.2915(3) 0.19107(10) 0.6178(2) 0.0439(6) Uani 1 d . .
C7 C 0.2000(3) 0.04515(11) 0.6829(2) 0.0475(6) Uani 1 d . .
H7A H 0.1126(3) 0.02313(11) 0.6764(2) 0.057 Uiso 1 calc R .
N7 N 0.3212(3) 0.02152(9) 0.71532(15) 0.0461(5) Uani 1 d . .
C8 C 0.4227(3) 0.22765(11) 0.6136(2) 0.0498(7) Uani 1 d . .
H8A H 0.5193(3) 0.21204(11) 0.6229(2) 0.060 Uiso 1 calc R .
N8 N 0.4115(3) 0.27899(9) 0.5982(2) 0.0523(6) Uani 1 d . .
C9 C -0.1357(4) 0.20124(15) 0.5846(3) 0.0843(12) Uani 1 d . .
H9A H -0.1571(4) 0.20180(15) 0.5236(3) 0.126 Uiso 1 d R .
H9B H -0.1410(4) 0.23886(15) 0.6066(3) 0.126 Uiso 1 d R .
H9C H -0.2091(4) 0.17799(15) 0.6099(3) 0.126 Uiso 1 d R .
C10 C 0.3189(3) -0.03772(10) 0.7342(2) 0.0472(6) Uani 1 d . .
C11 C 0.2734(3) -0.05582(11) 0.8123(2) 0.0474(6) Uani 1 d . .
C12 C 0.2805(3) -0.11262(12) 0.8289(2) 0.0562(7) Uani 1 d . .
H12A H 0.2507(3) -0.12609(12) 0.8807(2) 0.067 Uiso 1 calc R .
C13 C 0.3302(4) -0.14955(12) 0.7709(2) 0.0642(9) Uani 1 d . .
H13A H 0.3348(4) -0.18781(12) 0.7836(2) 0.077 Uiso 1 calc R .
C14 C 0.3735(4) -0.13070(12) 0.6940(2) 0.0654(8) Uani 1 d . .
H14A H 0.4073(4) -0.15634(12) 0.6548(2) 0.078 Uiso 1 calc R .
C15 C 0.3676(4) -0.07455(12) 0.6740(2) 0.0560(7) Uani 1 d . .
C16 C 0.2125(3) -0.01626(12) 0.8753(2) 0.0545(7) Uani 1 d . .
H16A H 0.2344(3) 0.02228(12) 0.8577(2) 0.065 Uiso 1 calc R .
C17 C 0.0411(4) -0.0227(2) 0.8747(3) 0.0728(9) Uani 1 d . .
H17A H 0.0029(4) 0.0029(2) 0.9153(3) 0.109 Uiso 1 calc R .
H17B H 0.0169(4) -0.0606(2) 0.8898(3) 0.109 Uiso 1 calc R .
H17C H -0.0049(4) -0.0143(2) 0.8186(3) 0.109 Uiso 1 calc R .
C18 C 0.2854(5) -0.0249(2) 0.9649(2) 0.0762(10) Uani 1 d . .
H18A H 0.2431(5) 0.0013(2) 1.0031(2) 0.114 Uiso 1 calc R .
H18B H 0.3931(5) -0.0189(2) 0.9653(2) 0.114 Uiso 1 calc R .
H18C H 0.2665(5) -0.0627(2) 0.9832(2) 0.114 Uiso 1 calc R .
C19 C 0.4056(5) -0.05494(14) 0.5866(2) 0.0718(9) Uani 1 d . .
H19A H 0.4381(5) -0.01557(14) 0.5922(2) 0.086 Uiso 1 calc R .
C20 C 0.5330(7) -0.0871(2) 0.5513(3) 0.107(2) Uani 1 d . .
H20A H 0.5510(7) -0.0725(2) 0.4959(3) 0.160 Uiso 1 calc R .
H20B H 0.5059(7) -0.1262(2) 0.5463(3) 0.160 Uiso 1 calc R .
H20C H 0.6234(7) -0.0832(2) 0.5890(3) 0.160 Uiso 1 calc R .
C21 C 0.2625(7) -0.0561(2) 0.5262(3) 0.112(2) Uani 1 d . .
H21A H 0.1837(7) -0.0352(2) 0.5508(3) 0.168 Uiso 1 calc R .
H21B H 0.2302(7) -0.0944(2) 0.5170(3) 0.168 Uiso 1 calc R .
H21C H 0.2832(7) -0.0395(2) 0.4725(3) 0.168 Uiso 1 calc R .
C22 C 0.5457(3) 0.31129(11) 0.6008(2) 0.0549(7) Uani 1 d . .
C23 C 0.5940(4) 0.33063(13) 0.5242(2) 0.0660(9) Uani 1 d . .
C24 C 0.7232(5) 0.3634(2) 0.5276(3) 0.0835(11) Uani 1 d . .
H24A H 0.7588(5) 0.3763(2) 0.4770(3) 0.100 Uiso 1 calc R .
C25 C 0.7998(4) 0.3772(2) 0.6033(3) 0.0863(12) Uani 1 d . .
H25A H 0.8873(4) 0.3991(2) 0.6038(3) 0.104 Uiso 1 calc R .
C26 C 0.7492(4) 0.3592(2) 0.6779(3) 0.0796(11) Uani 1 d . .
H26A H 0.8026(4) 0.3691(2) 0.7292(3) 0.095 Uiso 1 calc R .
C27 C 0.6204(4) 0.32652(12) 0.6793(2) 0.0638(8) Uani 1 d . .
C28 C 0.5109(4) 0.31485(15) 0.4405(3) 0.0745(10) Uani 1 d D .
H28A H 0.4107(4) 0.30121(15) 0.4539(3) 0.089 Uiso 0.65 calc PR 1
H28B H 0.4473(4) 0.28325(15) 0.4538(3) 0.089 Uiso 0.35 d PR 2
C29 C 0.5833(11) 0.2690(3) 0.4017(6) 0.113(3) Uani 0.65 d PD 1
H29A H 0.5281(11) 0.2597(3) 0.3484(6) 0.169 Uiso 0.65 calc PR 1
H29B H 0.5852(11) 0.2369(3) 0.4391(6) 0.169 Uiso 0.65 calc PR 1
H29C H 0.6855(11) 0.2794(3) 0.3916(6) 0.169 Uiso 0.65 calc PR 1
C30 C 0.4822(9) 0.3656(2) 0.3811(4) 0.077(2) Uani 0.65 d PD 1
H30A H 0.4334(9) 0.3950(2) 0.4110(4) 0.115 Uiso 0.65 calc PR 1
H30B H 0.4179(9) 0.3546(2) 0.3318(4) 0.115 Uiso 0.65 calc PR 1
H30C H 0.5773(9) 0.3792(2) 0.3635(4) 0.115 Uiso 0.65 calc PR 1
C29' C 0.6266(22) 0.2928(8) 0.3726(13) 0.133(8) Uiso 0.35 d PD 2
H29D H 0.6972(22) 0.2666(8) 0.4002(13) 0.199 Uiso 0.35 calc PR 2
H29E H 0.6813(22) 0.3242(8) 0.3517(13) 0.199 Uiso 0.35 calc PR 2
H29F H 0.5700(22) 0.2746(8) 0.3257(13) 0.199 Uiso 0.35 calc PR 2
C30' C 0.4091(22) 0.3528(9) 0.4000(14) 0.145(8) Uiso 0.35 d PD 2
H30D H 0.3655(22) 0.3367(9) 0.3476(14) 0.218 Uiso 0.35 calc PR 2
H30E H 0.4616(22) 0.3870(9) 0.3879(14) 0.218 Uiso 0.35 calc PR 2
H30F H 0.3299(22) 0.3611(9) 0.4367(14) 0.218 Uiso 0.35 calc PR 2
C31 C 0.5651(5) 0.3087(2) 0.7638(3) 0.0765(10) Uani 1 d . .
H31A H 0.4629(5) 0.2930(2) 0.7521(3) 0.092 Uiso 1 calc R .
C32 C 0.5530(6) 0.3578(2) 0.8248(3) 0.1015(14) Uani 1 d . .
H32A H 0.4897(6) 0.3866(2) 0.7976(3) 0.152 Uiso 1 calc R .
H32B H 0.6524(6) 0.3729(2) 0.8400(3) 0.152 Uiso 1 calc R .
H32C H 0.5090(6) 0.3451(2) 0.8755(3) 0.152 Uiso 1 calc R .
C33 C 0.6635(7) 0.2631(2) 0.8049(4) 0.123(2) Uani 1 d . .
H33A H 0.6257(7) 0.2526(2) 0.8584(4) 0.185 Uiso 1 calc R .
H33B H 0.7659(7) 0.2766(2) 0.8148(4) 0.185 Uiso 1 calc R .
H33C H 0.6618(7) 0.2309(2) 0.7678(4) 0.185 Uiso 1 calc R .
C34 C 0.4924(5) 0.0999(2) 0.8549(2) 0.0785(10) Uani 1 d . .
H34A H 0.3971(5) 0.1193(2) 0.8564(2) 0.118 Uiso 1 calc R .
H34B H 0.5743(5) 0.1262(2) 0.8659(2) 0.118 Uiso 1 calc R .
H34C H 0.4994(5) 0.0710(2) 0.8978(2) 0.118 Uiso 1 calc R .
C35 C 0.6856(4) 0.02495(15) 0.7234(3) 0.0740(10) Uani 1 d . .
H35A H 0.6771(4) 0.01063(15) 0.6660(3) 0.111 Uiso 1 calc R .
H35B H 0.6975(4) -0.00587(15) 0.7630(3) 0.111 Uiso 1 calc R .
H35C H 0.7723(4) 0.04934(15) 0.7311(3) 0.111 Uiso 1 calc R .

loop_
_atom_type_symbol
_atom_type_description
_atom_type_scat_dispersion_real
_atom_type_scat_dispersion_imag
_atom_type_scat_source
C C 0.0181 0.0091 'International Tables Vol C Tables 4.2.6.8 and 6.1.1.4'
H H 0.0000 0.0000 'International Tables Vol C Tables 4.2.6.8 and 6.1.1.4'
N N 0.0311 0.0180 'International Tables Vol C Tables 4.2.6.8 and 6.1.1.4'
O O 0.0492 0.0322 'International Tables Vol C Tables 4.2.6.8 and 6.1.1.4'
Al Al 0.2130 0.2455 'International Tables Vol C Tables 4.2.6.8 and 6.1.1.4'

loop_
_geom_angle_atom_site_label_1
_geom_angle_atom_site_label_2
_geom_angle_atom_site_label_3
_geom_angle
_geom_angle_site_symmetry_1
_geom_angle_site_symmetry_3
_geom_angle_publ_flag
O1 Al C35 113.89(14) . . ?
O1 Al C34 108.71(15) . . ?
C35 Al C34 118.0(2) . . ?
O1 Al N7 93.07(9) . . ?
C35 Al N7 111.42(14) . . ?
C34 Al N7 108.83(14) . . ?
C1 O1 Al 124.3(2) . . ?
O1 C1 C6 119.9(2) . . ?
O1 C1 C2 121.8(2) . . ?
C6 C1 C2 118.3(2) . . ?
C3 C2 C1 119.2(2) . . ?
C3 C2 C7 118.6(2) . . ?
C1 C2 C7 122.2(2) . . ?
C4 C3 C2 122.4(3) . . ?
C3 C4 C5 117.6(3) . . ?
C3 C4 C9 121.8(3) . . ?
C5 C4 C9 120.6(3) . . ?
C6 C5 C4 122.4(3) . . ?
C5 C6 C1 120.1(2) . . ?
C5 C6 C8 121.2(2) . . ?
C1 C6 C8 118.6(2) . . ?
N7 C7 C2 125.6(2) . . ?
C7 N7 C10 119.1(2) . . ?
C7 N7 Al 120.2(2) . . ?
C10 N7 Al 120.6(2) . . ?
N8 C8 C6 122.9(3) . . ?
C8 N8 C22 118.3(2) . . ?
C15 C10 C11 122.4(2) . . ?
C15 C10 N7 117.9(3) . . ?
C11 C10 N7 119.6(2) . . ?
C12 C11 C10 117.3(3) . . ?
C12 C11 C16 120.4(3) . . ?
C10 C11 C16 122.3(2) . . ?
C13 C12 C11 121.2(3) . . ?
C12 C13 C14 120.4(3) . . ?
C13 C14 C15 120.8(3) . . ?
C14 C15 C10 117.9(3) . . ?
C14 C15 C19 120.0(3) . . ?
C10 C15 C19 122.0(3) . . ?
C11 C16 C18 112.3(3) . . ?
C11 C16 C17 110.0(3) . . ?
C18 C16 C17 110.0(3) . . ?
C20 C19 C15 113.9(3) . . ?
C20 C19 C21 111.8(4) . . ?
C15 C19 C21 109.1(4) . . ?
C23 C22 C27 121.5(3) . . ?
C23 C22 N8 118.1(3) . . ?
C27 C22 N8 120.2(3) . . ?
C24 C23 C22 117.7(4) . . ?
C24 C23 C28 121.4(4) . . ?
C22 C23 C28 120.9(3) . . ?
C25 C24 C23 121.6(4) . . ?
C26 C25 C24 120.2(4) . . ?
C25 C26 C27 121.3(4) . . ?
C26 C27 C22 117.6(4) . . ?
C26 C27 C31 119.8(3) . . ?
C22 C27 C31 122.6(3) . . ?
C30' C28 C23 119.4(10) . . ?
C29 C28 C23 111.1(4) . . ?
C29 C28 C30 113.7(6) . . ?
C23 C28 C30 112.4(4) . . ?
C30' C28 C29' 109.1(11) . . ?
C23 C28 C29' 111.5(9) . . ?
C33 C31 C27 111.3(4) . . ?
C33 C31 C32 110.5(4) . . ?
C27 C31 C32 112.5(3) . . ?

loop_
_geom_bond_atom_site_label_1
_geom_bond_atom_site_label_2
_geom_bond_distance
_geom_bond_site_symmetry_2
_geom_bond_publ_flag
Al O1 1.779(2) . ?
Al C35 1.940(3) . ?
Al C34 1.948(4) . ?
Al N7 1.984(2) . ?
O1 C1 1.334(3) . ?
C1 C6 1.404(4) . ?
C1 C2 1.415(4) . ?
C2 C3 1.402(4) . ?
C2 C7 1.438(4) . ?
C3 C4 1.374(4) . ?
C4 C5 1.388(4) . ?
C4 C9 1.518(4) . ?
C5 C6 1.381(4) . ?
C6 C8 1.468(4) . ?
C7 N7 1.290(4) . ?
N7 C10 1.453(3) . ?
C8 N8 1.258(3) . ?
N8 C22 1.424(4) . ?
C10 C15 1.395(4) . ?
C10 C11 1.403(4) . ?
C11 C12 1.388(4) . ?
C11 C16 1.509(4) . ?
C12 C13 1.375(5) . ?
C13 C14 1.383(5) . ?
C14 C15 1.384(4) . ?
C15 C19 1.526(4) . ?
C16 C18 1.529(5) . ?
C16 C17 1.535(4) . ?
C19 C20 1.516(6) . ?
C19 C21 1.534(6) . ?
C22 C23 1.398(5) . ?
C22 C27 1.412(5) . ?
C23 C24 1.391(5) . ?
C23 C28 1.516(5) . ?
C24 C25 1.373(6) . ?
C25 C26 1.368(6) . ?
C26 C27 1.392(5) . ?
C27 C31 1.525(5) . ?
C28 C30' 1.41(2) . ?
C28 C29 1.438(7) . ?
C28 C30 1.548(6) . ?
C28 C29' 1.64(2) . ?
C31 C33 1.516(6) . ?
C31 C32 1.534(6) . ?
